data_7033400
loop_
_publ_author_name
'Castro-Osma, Jose A'
'Alonso-Moreno, Carlos'
'Lara-S\'anchez, Agust\'in'
'Otero, Antonio'
'Fern\'andez-Baeza, Juan'
'S\'anchez-Barba, Luis F'
'Rodr\'iguez, Ana M'

_publ_section_title
;
 Catalytic behaviour in the ring-opening polymerisation of
 organoaluminiums supported by bulky heteroscorpionate ligands.
;
_journal_issue 27
_journal_name_full 'Dalton transactions (Cambridge, England : 2003)'
_journal_page_first 12388
_journal_page_last 12400
_journal_paper_doi 10.1039/c4dt03475a
_journal_volume 44
_journal_year 2015
_chemical_formula_moiety 'C38 H56 Al N5 S'
_chemical_formula_sum 'C38 H56 Al N5 S'
_chemical_formula_weight 641.92
_chemical_name_systematic
;
 ?
;
_space_group_IT_number 13
_symmetry_cell_setting monoclinic
_symmetry_space_group_name_Hall '-P 2yac'
_symmetry_space_group_name_H-M 'P 1 2/n 1'
_atom_sites_solution_hydrogens geom
_atom_sites_solution_primary direct
_atom_sites_solution_secondary difmap
_audit_creation_method SHELXL-97
_audit_update_record
;
2014-11-06 deposited with the CCDC.
2014-12-12 downloaded from the CCDC.
;
_cell_angle_alpha 90.00
_cell_angle_beta 110.369(19)
_cell_angle_gamma 90.00
_cell_formula_units_Z 4
_cell_length_a 16.770(13)
_cell_length_b 11.023(9)
_cell_length_c 22.285(17)
_cell_measurement_reflns_used 317
_cell_measurement_temperature 230(2)
_cell_measurement_theta_max 13.139
_cell_measurement_theta_min 2.256
_cell_volume 3862(5)
_computing_cell_refinement 'Bruker SAINT'
_computing_data_collection 'Bruker APEX'
_computing_data_reduction 'Bruker SAINT, SADABS, XPREP'
_computing_molecular_graphics 'Bruker SHELXTL'
_computing_publication_material 'Bruker SHELXTL'
_computing_structure_refinement 'SHELXL-97 (Sheldrick, 1997)'
_computing_structure_solution 'SHELXS-97 (Sheldrick, 1990)'
_diffrn_ambient_temperature 230(2)
_diffrn_measured_fraction_theta_full 0.995
_diffrn_measured_fraction_theta_max 0.995
_diffrn_measurement_device_type 'CCD area detector'
_diffrn_measurement_method 'omega and phi scans'
_diffrn_radiation_monochromator graphite
_diffrn_radiation_source 'fine-focus sealed tube'
_diffrn_radiation_type MoK\a
_diffrn_radiation_wavelength 0.71073
_diffrn_reflns_av_R_equivalents 0.2168
_diffrn_reflns_av_sigmaI/netI 0.2792
_diffrn_reflns_limit_h_max 19
_diffrn_reflns_limit_h_min -19
_diffrn_reflns_limit_k_max 13
_diffrn_reflns_limit_k_min -12
_diffrn_reflns_limit_l_max 21
_diffrn_reflns_limit_l_min -26
_diffrn_reflns_number 20770
_diffrn_reflns_theta_full 25.00
_diffrn_reflns_theta_max 25.00
_diffrn_reflns_theta_min 1.32
_exptl_absorpt_coefficient_mu 0.138
_exptl_absorpt_correction_T_max 0.746
_exptl_absorpt_correction_T_min 0.642
_exptl_absorpt_correction_type multi-scan
_exptl_absorpt_process_details SADABS
_exptl_crystal_colour colourless
_exptl_crystal_density_diffrn 1.104
_exptl_crystal_density_method 'not measured'
_exptl_crystal_description plate
_exptl_crystal_F_000 1392
_exptl_crystal_size_max 0.12
_exptl_crystal_size_mid 0.05
_exptl_crystal_size_min 0.02
_refine_diff_density_max 0.210
_refine_diff_density_min -0.198
_refine_diff_density_rms 0.049
_refine_ls_extinction_method none
_refine_ls_goodness_of_fit_ref 0.808
_refine_ls_hydrogen_treatment constr
_refine_ls_matrix_type full
_refine_ls_number_parameters 454
_refine_ls_number_reflns 6771
_refine_ls_number_restraints 382
_refine_ls_restrained_S_all 0.790
_refine_ls_R_factor_all 0.2980
_refine_ls_R_factor_gt 0.0725
_refine_ls_shift/su_max 0.018
_refine_ls_shift/su_mean 0.001
_refine_ls_structure_factor_coef Fsqd
_refine_ls_weighting_details 'calc w=1/[\s^2^(Fo^2^)+(0.1167P)^2^+0.0000P] where P=(Fo^2^+2Fc^2^)/3'
_refine_ls_weighting_scheme calc
_refine_ls_wR_factor_gt 0.1648
_refine_ls_wR_factor_ref 0.2864
_reflns_d_resolution_high 0.8409
_reflns_number_gt 1669
_reflns_number_total 6771
_reflns_threshold_expression >2sigma(I)
_cod_data_source_file c4dt03475a2.cif
_cod_data_source_block 14
_cod_depositor_comments 'Adding full bibliography for 7033398--7033400.cif.'
_cod_original_sg_symbol_H-M P2/n
_cod_database_code 7033400
_shelx_title ' JA_26 in P2/n'
_shelx_f_calc_maximum 273.34
_shelx_f_squared_multiplier 1.000

loop_
_symmetry_equiv_pos_as_xyz
'x, y, z'
'-x+1/2, y, -z+1/2'
'-x, -y, -z'
'x-1/2, -y, z-1/2'

loop_
_atom_site_label
_atom_site_type_symbol
_atom_site_fract_x
_atom_site_fract_y
_atom_site_fract_z
_atom_site_U_iso_or_equiv
_atom_site_adp_type
_atom_site_occupancy
_atom_site_symmetry_multiplicity
_atom_site_calc_flag
_atom_site_refinement_flags
_atom_site_disorder_assembly
_atom_site_disorder_group
Al1 Al 0.59504(14) 0.2202(2) 0.39827(11) 0.0726(8) Uani 1 1 d DU . .
S1 S 0.77098(13) -0.10341(19) 0.43436(10) 0.0740(7) Uani 1 1 d U A .
N1 N 0.7812(4) 0.2304(5) 0.4305(3) 0.0547(16) Uani 1 1 d U . .
N2 N 0.7061(4) 0.2937(6) 0.4007(3) 0.0609(17) Uani 1 1 d U A .
N3 N 0.7732(4) 0.3127(6) 0.5335(3) 0.0625(17) Uani 1 1 d U A .
N4 N 0.7675(3) 0.1868(6) 0.5317(3) 0.0566(16) Uani 1 1 d U . .
N5 N 0.6431(4) 0.0600(5) 0.4099(3) 0.0580(16) Uani 1 1 d U A .
C1 C 0.7295(6) 0.3935(8) 0.3775(3) 0.066(2) Uani 1 1 d U . .
C2 C 0.8172(6) 0.3931(7) 0.3917(3) 0.069(2) Uani 1 1 d U A .
H2 H 0.8482 0.4521 0.3797 0.082 Uiso 1 1 calc R . .
C3 C 0.8499(5) 0.2913(7) 0.4264(3) 0.058(2) Uani 1 1 d U A .
C4 C 0.6700(6) 0.4941(8) 0.3389(4) 0.093(3) Uani 1 1 d U A .
C5 C 0.6001(7) 0.5184(9) 0.3689(5) 0.134(4) Uani 1 1 d U . .
H5A H 0.5569 0.5700 0.3410 0.200 Uiso 1 1 calc R A .
H5B H 0.6254 0.5574 0.4097 0.200 Uiso 1 1 calc R . .
H5C H 0.5751 0.4428 0.3745 0.200 Uiso 1 1 calc R . .
C6 C 0.6288(6) 0.4550(8) 0.2691(4) 0.110(3) Uani 1 1 d U . .
H6A H 0.6716 0.4489 0.2498 0.165 Uiso 1 1 calc R A .
H6B H 0.5871 0.5140 0.2464 0.165 Uiso 1 1 calc R . .
H6C H 0.6018 0.3776 0.2673 0.165 Uiso 1 1 calc R . .
C7 C 0.7207(7) 0.6112(8) 0.3418(4) 0.130(4) Uani 1 1 d U . .
H7A H 0.7625 0.5978 0.3220 0.195 Uiso 1 1 calc R A .
H7B H 0.7486 0.6344 0.3857 0.195 Uiso 1 1 calc R . .
H7C H 0.6828 0.6747 0.3195 0.195 Uiso 1 1 calc R . .
C8 C 0.9412(5) 0.2482(7) 0.4534(4) 0.067(2) Uani 1 1 d U . .
C9 C 0.9523(5) 0.1241(7) 0.4275(4) 0.084(3) Uani 1 1 d U A .
H9A H 0.9141 0.0673 0.4359 0.125 Uiso 1 1 calc R . .
H9B H 1.0098 0.0971 0.4480 0.125 Uiso 1 1 calc R . .
H9C H 0.9400 0.1296 0.3822 0.125 Uiso 1 1 calc R . .
C10 C 0.9745(5) 0.2495(7) 0.5270(3) 0.084(3) Uani 1 1 d U A .
H10A H 0.9459 0.1880 0.5424 0.126 Uiso 1 1 calc R . .
H10B H 0.9639 0.3275 0.5419 0.126 Uiso 1 1 calc R . .
H10C H 1.0346 0.2337 0.5427 0.126 Uiso 1 1 calc R . .
C11 C 0.9965(5) 0.3385(8) 0.4319(4) 0.099(3) Uani 1 1 d U A .
H11A H 1.0540 0.3095 0.4455 0.148 Uiso 1 1 calc R . .
H11B H 0.9952 0.4165 0.4508 0.148 Uiso 1 1 calc R . .
H11C H 0.9746 0.3457 0.3862 0.148 Uiso 1 1 calc R . .
C12 C 0.7665(4) 0.1398(7) 0.5895(4) 0.059(2) Uani 1 1 d U A .
C13 C 0.7681(4) 0.2406(8) 0.6260(4) 0.066(2) Uani 1 1 d U . .
H13 H 0.7662 0.2403 0.6672 0.080 Uiso 1 1 calc R A .
C14 C 0.7729(4) 0.3434(8) 0.5913(4) 0.059(2) Uani 1 1 d U A .
C15 C 0.7679(5) 0.0068(7) 0.6085(4) 0.062(2) Uani 1 1 d U . .
C16 C 0.8486(4) -0.0577(7) 0.6066(4) 0.075(2) Uani 1 1 d U A .
H16A H 0.8471 -0.0619 0.5632 0.113 Uiso 1 1 calc R . .
H16B H 0.8509 -0.1383 0.6235 0.113 Uiso 1 1 calc R . .
H16C H 0.8980 -0.0132 0.6320 0.113 Uiso 1 1 calc R . .
C17 C 0.7689(5) 0.0026(7) 0.6787(3) 0.088(3) Uani 1 1 d U A .
H17A H 0.7715 -0.0803 0.6925 0.132 Uiso 1 1 calc R . .
H17B H 0.7180 0.0396 0.6806 0.132 Uiso 1 1 calc R . .
H17C H 0.8177 0.0457 0.7061 0.132 Uiso 1 1 calc R . .
C18 C 0.6870(4) -0.0597(6) 0.5680(3) 0.071(2) Uani 1 1 d U A .
H18A H 0.6879 -0.0718 0.5256 0.106 Uiso 1 1 calc R . .
H18B H 0.6382 -0.0122 0.5660 0.106 Uiso 1 1 calc R . .
H18C H 0.6843 -0.1369 0.5872 0.106 Uiso 1 1 calc R . .
C19 C 0.7789(5) 0.4736(8) 0.6126(4) 0.076(2) Uani 1 1 d U . .
C20 C 0.7594(6) 0.5582(8) 0.5554(4) 0.123(4) Uani 1 1 d U A .
H20A H 0.7974 0.5412 0.5327 0.184 Uiso 1 1 calc R . .
H20B H 0.7667 0.6408 0.5700 0.184 Uiso 1 1 calc R . .
H20C H 0.7018 0.5460 0.5274 0.184 Uiso 1 1 calc R . .
C21 C 0.8701(6) 0.4999(8) 0.6571(5) 0.137(4) Uani 1 1 d U A .
H21A H 0.8818 0.4553 0.6962 0.205 Uiso 1 1 calc R . .
H21B H 0.8763 0.5851 0.6664 0.205 Uiso 1 1 calc R . .
H21C H 0.9092 0.4757 0.6365 0.205 Uiso 1 1 calc R . .
C22 C 0.7179(7) 0.4988(9) 0.6482(5) 0.136(4) Uani 1 1 d U A .
H22A H 0.6621 0.4707 0.6231 0.204 Uiso 1 1 calc R . .
H22B H 0.7160 0.5845 0.6553 0.204 Uiso 1 1 calc R . .
H22C H 0.7372 0.4573 0.6886 0.204 Uiso 1 1 calc R . .
C23 C 0.7827(4) 0.1318(6) 0.4748(3) 0.0536(19) Uani 1 1 d U A .
H23 H 0.8407 0.0994 0.4902 0.064 Uiso 1 1 calc R . .
C24 C 0.7244(5) 0.0289(6) 0.4381(3) 0.0547(19) Uani 1 1 d U . .
C25 C 0.5838(5) -0.0349(7) 0.3740(4) 0.061(2) Uani 1 1 d U . .
C26 C 0.5280(5) -0.0841(8) 0.3990(4) 0.075(2) Uani 1 1 d U A .
H26 H 0.5306 -0.0616 0.4399 0.090 Uiso 1 1 calc R . .
C27 C 0.4664(5) -0.1686(8) 0.3642(5) 0.082(3) Uani 1 1 d U . .
H27 H 0.4279 -0.2007 0.3816 0.098 Uiso 1 1 calc R A .
C28 C 0.4636(5) -0.2030(7) 0.3050(5) 0.081(3) Uani 1 1 d U A .
H28 H 0.4227 -0.2590 0.2824 0.097 Uiso 1 1 calc R . .
C29 C 0.5202(5) -0.1572(8) 0.2768(4) 0.068(2) Uani 1 1 d U . .
C30 C 0.5818(5) -0.0701(8) 0.3122(4) 0.068(2) Uani 1 1 d U A .
C31 C 0.6390(5) -0.0216(8) 0.2843(4) 0.085(3) Uani 1 1 d U . .
H31 H 0.6792 0.0358 0.3064 0.102 Uiso 1 1 calc R A .
C32 C 0.6350(5) -0.0593(9) 0.2249(4) 0.096(3) Uani 1 1 d U A .
H32 H 0.6727 -0.0275 0.2066 0.116 Uiso 1 1 calc R . .
C33 C 0.5754(7) -0.1443(10) 0.1916(5) 0.104(4) Uani 1 1 d U . .
H33 H 0.5743 -0.1698 0.1515 0.124 Uiso 1 1 calc R A .
C34 C 0.5196(6) -0.1904(9) 0.2156(5) 0.097(3) Uani 1 1 d U A .
H34 H 0.4794 -0.2458 0.1915 0.116 Uiso 1 1 calc R . .
C35 C 0.5039(16) 0.217(5) 0.3138(14) 0.106(8) Uani 0.50 1 d PDU A 1
H35A H 0.5265 0.2591 0.2849 0.128 Uiso 0.50 1 calc PR A 1
H35B H 0.4975 0.1329 0.3005 0.128 Uiso 0.50 1 calc PR A 1
C36 C 0.4173(14) 0.264(2) 0.2994(14) 0.138(9) Uani 0.50 1 d PDU A 1
H36A H 0.3926 0.2817 0.2545 0.206 Uiso 0.50 1 calc PR A 1
H36B H 0.4192 0.3367 0.3236 0.206 Uiso 0.50 1 calc PR A 1
H36C H 0.3834 0.2041 0.3107 0.206 Uiso 0.50 1 calc PR A 1
C37 C 0.569(3) 0.279(4) 0.4732(17) 0.102(10) Uani 0.50 1 d PDU A 1
H37A H 0.5572 0.2049 0.4925 0.123 Uiso 0.50 1 calc PR A 1
H37B H 0.6230 0.3077 0.5023 0.123 Uiso 0.50 1 calc PR A 1
C38 C 0.5108(19) 0.361(3) 0.4807(15) 0.132(11) Uani 0.50 1 d PDU A 1
H38A H 0.5174 0.3662 0.5252 0.198 Uiso 0.50 1 calc PR A 1
H38B H 0.4542 0.3342 0.4566 0.198 Uiso 0.50 1 calc PR A 1
H38C H 0.5206 0.4389 0.4656 0.198 Uiso 0.50 1 calc PR A 1
C35A C 0.5083(16) 0.235(5) 0.3112(13) 0.100(7) Uani 0.50 1 d PDU A 2
H35C H 0.5000 0.3196 0.2996 0.120 Uiso 0.50 1 calc PR A 2
H35D H 0.5293 0.1947 0.2808 0.120 Uiso 0.50 1 calc PR A 2
C36A C 0.4254(12) 0.1804(18) 0.3064(12) 0.098(7) Uani 0.50 1 d PDU A 2
H36D H 0.3904 0.1726 0.2622 0.147 Uiso 0.50 1 calc PR A 2
H36E H 0.3976 0.2317 0.3278 0.147 Uiso 0.50 1 calc PR A 2
H36F H 0.4347 0.1017 0.3262 0.147 Uiso 0.50 1 calc PR A 2
C37A C 0.551(3) 0.241(4) 0.4702(16) 0.093(9) Uani 0.50 1 d PDU A 2
H37C H 0.5384 0.1606 0.4819 0.112 Uiso 0.50 1 calc PR A 2
H37D H 0.5982 0.2718 0.5064 0.112 Uiso 0.50 1 calc PR A 2
C38A C 0.4819(16) 0.313(3) 0.4639(14) 0.110(8) Uani 0.50 1 d PDU A 2
H38D H 0.4697 0.3110 0.5028 0.164 Uiso 0.50 1 calc PR A 2
H38E H 0.4337 0.2837 0.4292 0.164 Uiso 0.50 1 calc PR A 2
H38F H 0.4940 0.3951 0.4552 0.164 Uiso 0.50 1 calc PR A 2

loop_
_atom_site_aniso_label
_atom_site_aniso_U_11
_atom_site_aniso_U_22
_atom_site_aniso_U_33
_atom_site_aniso_U_23
_atom_site_aniso_U_13
_atom_site_aniso_U_12
Al1 0.0521(15) 0.094(2) 0.0655(16) -0.0002(14) 0.0127(13) 0.0156(14)
S1 0.0648(14) 0.0712(15) 0.0786(15) -0.0156(12) 0.0158(12) 0.0045(12)
N1 0.055(4) 0.061(4) 0.044(4) -0.004(3) 0.011(3) 0.011(4)
N2 0.058(4) 0.063(5) 0.059(4) 0.012(3) 0.018(3) 0.013(4)
N3 0.062(4) 0.070(5) 0.054(4) 0.000(4) 0.019(3) 0.007(4)
N4 0.057(4) 0.058(5) 0.055(4) -0.004(4) 0.019(3) 0.004(3)
N5 0.045(4) 0.066(4) 0.059(4) -0.006(3) 0.012(3) -0.001(3)
C1 0.067(6) 0.069(6) 0.052(5) 0.004(4) 0.008(4) 0.016(5)
C2 0.094(7) 0.059(6) 0.051(5) -0.001(4) 0.023(5) -0.011(5)
C3 0.058(6) 0.065(6) 0.056(5) 0.008(4) 0.028(4) 0.005(5)
C4 0.104(8) 0.066(7) 0.082(7) 0.017(5) 0.000(6) 0.029(6)
C5 0.145(10) 0.126(9) 0.108(8) 0.013(6) 0.016(8) 0.087(8)
C6 0.122(8) 0.122(8) 0.057(6) 0.013(5) -0.005(6) 0.013(6)
C7 0.176(11) 0.062(7) 0.121(8) 0.020(6) 0.013(8) 0.017(7)
C8 0.059(6) 0.081(6) 0.063(5) -0.006(5) 0.024(4) -0.006(5)
C9 0.071(6) 0.101(7) 0.089(6) -0.002(5) 0.042(5) 0.017(5)
C10 0.066(6) 0.114(7) 0.062(6) 0.001(5) 0.009(5) -0.010(5)
C11 0.073(6) 0.111(8) 0.119(8) 0.014(6) 0.042(6) -0.022(5)
C12 0.040(5) 0.075(6) 0.058(5) 0.009(5) 0.013(4) 0.006(4)
C13 0.071(6) 0.069(6) 0.062(5) -0.018(5) 0.027(4) 0.001(5)
C14 0.048(5) 0.066(6) 0.060(6) -0.003(5) 0.015(4) 0.006(4)
C15 0.053(5) 0.063(6) 0.060(5) 0.001(4) 0.008(4) 0.003(4)
C16 0.065(6) 0.081(6) 0.073(6) 0.006(4) 0.016(4) 0.008(5)
C17 0.090(6) 0.110(7) 0.054(5) 0.011(5) 0.013(5) 0.002(5)
C18 0.065(5) 0.081(6) 0.071(5) 0.004(4) 0.028(5) -0.006(5)
C19 0.082(7) 0.070(7) 0.071(6) -0.008(5) 0.021(5) 0.009(5)
C20 0.155(10) 0.078(7) 0.105(8) -0.014(6) 0.006(7) 0.021(7)
C21 0.113(8) 0.097(8) 0.150(10) -0.052(7) -0.018(8) -0.009(6)
C22 0.173(11) 0.103(8) 0.170(11) -0.037(7) 0.108(9) 0.019(7)
C23 0.047(5) 0.065(5) 0.045(5) 0.007(4) 0.011(4) 0.008(4)
C24 0.047(5) 0.058(5) 0.055(5) -0.005(4) 0.013(4) -0.001(4)
C25 0.044(5) 0.076(6) 0.058(6) -0.006(4) 0.013(4) 0.007(4)
C26 0.055(5) 0.103(7) 0.061(5) -0.003(5) 0.011(5) -0.006(5)
C27 0.041(5) 0.103(7) 0.094(7) -0.002(6) 0.015(5) -0.015(5)
C28 0.062(6) 0.074(6) 0.087(7) -0.007(5) -0.001(6) -0.003(5)
C29 0.042(5) 0.088(7) 0.061(6) -0.011(5) 0.003(5) 0.006(5)
C30 0.047(5) 0.094(7) 0.061(6) -0.009(5) 0.018(5) 0.011(5)
C31 0.072(6) 0.123(8) 0.054(6) -0.005(5) 0.013(5) 0.003(5)
C32 0.061(6) 0.158(10) 0.062(7) -0.001(6) 0.010(5) 0.002(6)
C33 0.078(8) 0.151(11) 0.066(7) -0.032(7) 0.006(6) 0.014(7)
C34 0.077(8) 0.117(9) 0.070(7) -0.019(6) -0.008(6) 0.022(6)
C35 0.063(10) 0.146(16) 0.089(11) -0.008(11) 0.000(10) 0.007(11)
C36 0.082(11) 0.19(2) 0.127(15) -0.023(18) 0.018(12) 0.031(15)
C37 0.057(15) 0.16(2) 0.089(11) -0.020(12) 0.019(11) 0.030(15)
C38 0.11(2) 0.14(2) 0.112(16) -0.025(14) -0.007(14) 0.065(16)
C35A 0.065(9) 0.147(15) 0.081(11) 0.001(11) 0.016(9) -0.008(9)
C36A 0.063(11) 0.099(15) 0.101(12) 0.010(13) -0.011(10) -0.014(11)
C37A 0.071(16) 0.12(2) 0.081(10) -0.009(12) 0.023(11) 0.015(14)
C38A 0.054(14) 0.17(2) 0.112(15) -0.052(13) 0.042(13) -0.002(11)

loop_
_atom_type_symbol
_atom_type_description
_atom_type_scat_dispersion_real
_atom_type_scat_dispersion_imag
_atom_type_scat_source
C C 0.0033 0.0016 'International Tables Vol C Tables 4.2.6.8 and 6.1.1.4'
H H 0.0000 0.0000 'International Tables Vol C Tables 4.2.6.8 and 6.1.1.4'
N N 0.0061 0.0033 'International Tables Vol C Tables 4.2.6.8 and 6.1.1.4'
Al Al 0.0645 0.0514 'International Tables Vol C Tables 4.2.6.8 and 6.1.1.4'
S S 0.1246 0.1234 'International Tables Vol C Tables 4.2.6.8 and 6.1.1.4'

loop_
_geom_angle_atom_site_label_1
_geom_angle_atom_site_label_2
_geom_angle_atom_site_label_3
_geom_angle
N5 Al1 C35 105.3(17)
N5 Al1 C35A 109.6(18)
C35 Al1 C35A 6(3)
N5 Al1 C37A 104.5(13)
C35 Al1 C37A 113.0(17)
C35A Al1 C37A 115.3(17)
N5 Al1 C37 113.1(14)
C35 Al1 C37 119.0(17)
C35A Al1 C37 119.8(19)
C37A Al1 C37 14(3)
N5 Al1 N2 91.5(3)
C35 Al1 N2 115.8(12)
C35A Al1 N2 110.5(10)
C37A Al1 N2 121.8(14)
C37 Al1 N2 108.8(13)
C3 N1 N2 111.5(6)
C3 N1 C23 126.5(6)
N2 N1 C23 119.7(6)
C1 N2 N1 105.1(6)
C1 N2 Al1 135.8(6)
N1 N2 Al1 119.1(5)
C14 N3 N4 105.0(6)
N3 N4 C12 111.5(6)
N3 N4 C23 113.4(6)
C12 N4 C23 133.5(7)
C24 N5 C25 117.4(6)
C24 N5 Al1 127.8(5)
C25 N5 Al1 114.1(4)
N2 C1 C2 109.8(7)
N2 C1 C4 126.2(8)
C2 C1 C4 124.0(9)
C3 C2 C1 108.5(7)
N1 C3 C2 105.1(7)
N1 C3 C8 125.4(7)
C2 C3 C8 129.5(8)
C1 C4 C6 110.0(7)
C1 C4 C5 108.8(8)
C6 C4 C5 110.1(8)
C1 C4 C7 109.8(8)
C6 C4 C7 109.1(8)
C5 C4 C7 109.0(8)
C3 C8 C9 111.8(6)
C3 C8 C10 111.4(6)
C9 C8 C10 111.5(7)
C3 C8 C11 107.9(7)
C9 C8 C11 107.1(6)
C10 C8 C11 106.8(6)
C13 C12 N4 104.0(7)
C13 C12 C15 128.3(8)
N4 C12 C15 127.6(7)
C12 C13 C14 108.9(7)
N3 C14 C13 110.5(7)
N3 C14 C19 121.7(8)
C13 C14 C19 127.8(8)
C12 C15 C18 111.9(6)
C12 C15 C16 111.5(6)
C18 C15 C16 111.7(6)
C12 C15 C17 107.6(6)
C18 C15 C17 105.9(6)
C16 C15 C17 108.1(6)
C14 C19 C21 109.0(7)
C14 C19 C22 110.8(7)
C21 C19 C22 109.2(8)
C14 C19 C20 110.5(7)
C21 C19 C20 107.5(8)
C22 C19 C20 109.7(8)
N1 C23 N4 107.5(6)
N1 C23 C24 109.3(5)
N4 C23 C24 119.0(6)
N5 C24 C23 114.7(6)
N5 C24 S1 128.4(5)
C23 C24 S1 116.8(5)
C26 C25 C30 120.2(7)
C26 C25 N5 119.4(7)
C30 C25 N5 120.3(7)
C25 C26 C27 121.1(8)
C28 C27 C26 119.4(8)
C27 C28 C29 122.4(8)
C28 C29 C34 124.3(9)
C28 C29 C30 117.8(8)
C34 C29 C30 117.9(9)
C25 C30 C31 122.2(8)
C25 C30 C29 119.1(8)
C31 C30 C29 118.7(8)
C32 C31 C30 119.9(8)
C31 C32 C33 120.5(9)
C34 C33 C32 121.5(10)
C33 C34 C29 121.4(10)
C36 C35 Al1 126(3)
C38 C37 Al1 134(3)
C36A C35A Al1 113(2)
C38A C37A Al1 121(3)

loop_
_geom_bond_atom_site_label_1
_geom_bond_atom_site_label_2
_geom_bond_distance
Al1 N5 1.921(6)
Al1 C35 1.97(2)
Al1 C35A 1.98(2)
Al1 C37A 1.99(2)
Al1 C37 1.98(2)
Al1 N2 2.015(7)
S1 C24 1.669(7)
N1 C3 1.364(8)
N1 N2 1.389(7)
N1 C23 1.463(8)
N2 C1 1.332(9)
N3 C14 1.333(8)
N3 N4 1.391(7)
N4 C12 1.394(8)
N4 C23 1.504(8)
N5 C24 1.333(8)
N5 C25 1.473(9)
C1 C2 1.392(10)
C1 C4 1.539(10)
C2 C3 1.364(9)
C3 C8 1.513(10)
C4 C6 1.527(11)
C4 C5 1.561(12)
C4 C7 1.536(11)
C8 C9 1.521(9)
C8 C10 1.537(9)
C8 C11 1.547(9)
C12 C13 1.372(9)
C12 C15 1.523(10)
C13 C14 1.389(9)
C14 C19 1.504(10)
C15 C18 1.529(9)
C15 C16 1.542(9)
C15 C17 1.559(10)
C19 C21 1.533(11)
C19 C22 1.521(11)
C19 C20 1.521(11)
C23 C24 1.534(9)
C25 C26 1.358(9)
C25 C30 1.419(10)
C26 C27 1.407(10)
C27 C28 1.357(10)
C28 C29 1.402(10)
C29 C34 1.410(11)
C29 C30 1.430(10)
C30 C31 1.418(10)
C31 C32 1.367(10)
C32 C33 1.383(12)
C33 C34 1.329(12)
C35 C36 1.47(3)
C37 C38 1.38(2)
C35A C36A 1.48(3)
C37A C38A 1.38(2)
